data_4504416
loop_
_publ_author_name
'Zhou, Jian'
'Zhang, Yong'
'Bian, Guo-Qing'
'Zhu, Qin-Yu'
'Li, Chun-Ying'
'Dai, Jie'

_publ_section_title
;
 Solvothermal Synthesis of a Series of Telluridoindate Compounds
 Displaying Three Types of One-Dimensional Polymeric Anion Chains with the
 Formula {[InTe2]-}\\infty
;
_journal_issue 9
_journal_name_full 'Crystal Growth &amp; Design'
_journal_page_first 1889
_journal_paper_doi 10.1021/cg070552u
_journal_volume 7
_journal_year 2007
_chemical_formula_moiety 'C6 H24 Co N6, In2 Te4, C2 H8 N2'
_chemical_formula_sum 'C8 H32 Co In2 N8 Te4'
_chemical_formula_weight 1039.39
_chemical_name_systematic
; 
 ? 
;
_space_group_IT_number 14
_symmetry_cell_setting monoclinic
_symmetry_space_group_name_Hall '-P 2ybc'
_symmetry_space_group_name_H-M 'P 1 21/c 1'
_atom_sites_solution_hydrogens geom
_atom_sites_solution_primary direct
_atom_sites_solution_secondary difmap
_audit_creation_method SHELXL-97
_cell_angle_alpha 90.00
_cell_angle_beta 94.040(4)
_cell_angle_gamma 90.00
_cell_formula_units_Z 4
_cell_length_a 9.2263(13)
_cell_length_b 18.718(3)
_cell_length_c 14.579(2)
_cell_measurement_temperature 223(2)
_cell_measurement_theta_max 25.34
_cell_measurement_theta_min 3.01
_cell_volume 2511.5(6)
_computing_cell_refinement CrystalClear
_computing_data_collection CrystalClear
_computing_data_reduction CrystalStructure
_computing_structure_refinement 'SHELXL-97 (Sheldrick, 1997)'
_computing_structure_solution 'SHELXS-97 (Sheldrick, 1990)'
_diffrn_ambient_temperature 223(2)
_diffrn_detector_area_resol_mean 7.31
_diffrn_measured_fraction_theta_full 0.997
_diffrn_measured_fraction_theta_max 0.997
_diffrn_measurement_device_type 'Rigaku Mercury'
_diffrn_measurement_method \w
_diffrn_radiation_monochromator graphite
_diffrn_radiation_source 'fine-focus sealed tube'
_diffrn_radiation_type MoK\a
_diffrn_radiation_wavelength 0.71070
_diffrn_reflns_av_R_equivalents 0.1487
_diffrn_reflns_av_sigmaI/netI 0.1046
_diffrn_reflns_limit_h_max 9
_diffrn_reflns_limit_h_min -11
_diffrn_reflns_limit_k_max 22
_diffrn_reflns_limit_k_min -22
_diffrn_reflns_limit_l_max 17
_diffrn_reflns_limit_l_min -16
_diffrn_reflns_number 23296
_diffrn_reflns_theta_full 25.34
_diffrn_reflns_theta_max 25.34
_diffrn_reflns_theta_min 3.01
_exptl_absorpt_coefficient_mu 7.036
_exptl_absorpt_correction_T_max 0.487
_exptl_absorpt_correction_T_min 0.195
_exptl_absorpt_correction_type multi-scan
_exptl_absorpt_process_details 'Jacobson, R. (1998) Private communication'
_exptl_crystal_colour yellow
_exptl_crystal_density_diffrn 2.749
_exptl_crystal_density_method 'not measured'
_exptl_crystal_description block
_exptl_crystal_F_000 1876
_exptl_crystal_size_max 0.26
_exptl_crystal_size_mid 0.20
_exptl_crystal_size_min 0.10
_refine_diff_density_max 5.776
_refine_diff_density_min -2.193
_refine_diff_density_rms 0.580
_refine_ls_extinction_method none
_refine_ls_goodness_of_fit_ref 1.208
_refine_ls_hydrogen_treatment constr
_refine_ls_matrix_type full
_refine_ls_number_parameters 209
_refine_ls_number_reflns 4587
_refine_ls_number_restraints 0
_refine_ls_restrained_S_all 1.208
_refine_ls_R_factor_all 0.1354
_refine_ls_R_factor_gt 0.1147
_refine_ls_shift/su_max 0.001
_refine_ls_shift/su_mean 0.000
_refine_ls_structure_factor_coef Fsqd
_refine_ls_weighting_details 'calc w=1/[\s^2^(Fo^2^)+(0.0921P)^2^+254.2842P] where P=(Fo^2^+2Fc^2^)/3'
_refine_ls_weighting_scheme calc
_refine_ls_wR_factor_gt 0.2819
_refine_ls_wR_factor_ref 0.2935
_reflns_number_gt 3705
_reflns_number_total 4587
_reflns_threshold_expression >2sigma(I)
_cod_data_source_file cg070552usi20070618_115133.cif
_cod_data_source_block 3
_cod_depositor_comments
;
The following automatic conversions were performed:

'_symmetry_cell_setting' value 'Monoclinic' changed to 'monoclinic'
according to /home/saulius/struct/CIF-dictionaries/cif_core.dic
dictionary named 'cif_core.dic' version 2.4.1 from 2010-06-29.

Automatic conversion script
Id: cif_fix_values 1715 2011-07-08 13:25:40Z adriana 
;
_cod_original_sg_symbol_Hall '-P 2ybc '
_cod_original_sg_symbol_H-M P21/c
_cod_database_code 4504416

loop_
_symmetry_equiv_pos_as_xyz
'x, y, z'
'-x, y+1/2, -z+1/2'
'-x, -y, -z'
'x, -y-1/2, z-1/2'

loop_
_atom_site_label
_atom_site_type_symbol
_atom_site_fract_x
_atom_site_fract_y
_atom_site_fract_z
_atom_site_U_iso_or_equiv
_atom_site_adp_type
_atom_site_occupancy
_atom_site_symmetry_multiplicity
_atom_site_calc_flag
_atom_site_refinement_flags
Te4 Te 0.2457(2) 0.36157(9) 0.92494(12) 0.0220(5) Uani 1 1 d .
Te3 Te 0.2394(2) 0.14217(9) 0.97733(12) 0.0271(5) Uani 1 1 d .
Te2 Te 0.0259(2) 0.29551(10) 1.18961(12) 0.0249(5) Uani 1 1 d .
Te1 Te 0.4797(2) 0.28545(10) 1.21282(13) 0.0241(5) Uani 1 1 d .
In1 In 0.2525(2) 0.26946(10) 1.07708(13) 0.0220(5) Uani 1 1 d .
In2 In 0.2489(2) 0.23090(10) 0.82512(12) 0.0195(5) Uani 1 1 d .
Co1 Co 0.2764(4) 0.55855(19) 1.1910(2) 0.0208(8) Uani 1 1 d .
N1 N 0.462(3) 0.4899(14) 1.1682(17) 0.034(6) Uani 1 1 d .
H1A H 0.4311 0.4451 1.1527 0.041 Uiso 1 1 calc R
H1B H 0.5120 0.5076 1.1215 0.041 Uiso 1 1 calc R
N2 N 0.422(3) 0.5929(14) 1.3030(17) 0.036(6) Uani 1 1 d .
H2A H 0.4270 0.6415 1.3036 0.043 Uiso 1 1 calc R
H2B H 0.3879 0.5784 1.3571 0.043 Uiso 1 1 calc R
N3 N 0.099(3) 0.6221(12) 1.2323(18) 0.035(6) Uani 1 1 d .
H3A H 0.1317 0.6655 1.2524 0.042 Uiso 1 1 calc R
H3B H 0.0330 0.6291 1.1835 0.042 Uiso 1 1 calc R
N5 N 0.155(2) 0.5250(13) 1.0665(15) 0.027(5) Uani 1 1 d .
H5A H 0.1849 0.4808 1.0499 0.032 Uiso 1 1 calc R
H5B H 0.0586 0.5222 1.0765 0.032 Uiso 1 1 calc R
N8 N 0.351(3) 0.9407(15) 0.0002(18) 0.047(8) Uani 1 1 d .
H8A H 0.4153 0.9184 -0.0302 0.057 Uiso 1 1 calc R
H8B H 0.3501 0.9872 0.0015 0.057 Uiso 1 1 calc R
N7 N 0.175(4) 0.7738(18) 0.087(2) 0.064(10) Uani 1 1 d .
H7A H 0.1115 0.7933 0.1205 0.077 Uiso 1 1 calc R
H7B H 0.1810 0.7275 0.0833 0.077 Uiso 1 1 calc R
N6 N 0.346(2) 0.6389(13) 1.0943(18) 0.030(6) Uani 1 1 d .
H6A H 0.2952 0.6802 1.0997 0.036 Uiso 1 1 calc R
H6B H 0.4425 0.6485 1.1052 0.036 Uiso 1 1 calc R
N4 N 0.175(3) 0.4800(16) 1.2710(18) 0.038(6) Uani 1 1 d .
H4A H 0.1651 0.4381 1.2395 0.045 Uiso 1 1 calc R
H4B H 0.2286 0.4720 1.3247 0.045 Uiso 1 1 calc R
C1 C 0.555(4) 0.4879(19) 1.253(2) 0.044(9) Uani 1 1 d .
H1C H 0.6515 0.4697 1.2396 0.053 Uiso 1 1 calc R
H1D H 0.5140 0.4555 1.2965 0.053 Uiso 1 1 calc R
C6 C 0.317(4) 0.608(2) 1.002(2) 0.044(9) Uani 1 1 d .
H6C H 0.3248 0.6450 0.9552 0.052 Uiso 1 1 calc R
H6D H 0.3895 0.5709 0.9915 0.052 Uiso 1 1 calc R
C5 C 0.176(4) 0.577(2) 0.9913(19) 0.048(10) Uani 1 1 d .
H5C H 0.1640 0.5525 0.9318 0.057 Uiso 1 1 calc R
H5D H 0.1029 0.6147 0.9921 0.057 Uiso 1 1 calc R
C8 C 0.244(3) 0.8995(16) 0.050(2) 0.032(7) Uani 1 1 d .
H8C H 0.1450 0.9123 0.0258 0.038 Uiso 1 1 calc R
H8D H 0.2535 0.9113 0.1152 0.038 Uiso 1 1 calc R
C7 C 0.268(4) 0.8178(17) 0.036(3) 0.041(8) Uani 1 1 d .
H7C H 0.2530 0.8063 -0.0291 0.050 Uiso 1 1 calc R
H7D H 0.3694 0.8064 0.0560 0.050 Uiso 1 1 calc R
C2 C 0.570(4) 0.562(2) 1.294(2) 0.045(9) Uani 1 1 d .
H2C H 0.6234 0.5598 1.3544 0.054 Uiso 1 1 calc R
H2D H 0.6249 0.5930 1.2542 0.054 Uiso 1 1 calc R
C4 C 0.029(4) 0.509(2) 1.290(3) 0.057(11) Uani 1 1 d .
H4C H -0.0399 0.4982 1.2372 0.068 Uiso 1 1 calc R
H4D H -0.0057 0.4840 1.3435 0.068 Uiso 1 1 calc R
C3 C 0.027(3) 0.585(2) 1.307(3) 0.057(11) Uani 1 1 d .
H3C H 0.0796 0.5952 1.3663 0.068 Uiso 1 1 calc R
H3D H -0.0728 0.6016 1.3091 0.068 Uiso 1 1 calc R

loop_
_atom_site_aniso_label
_atom_site_aniso_U_11
_atom_site_aniso_U_22
_atom_site_aniso_U_33
_atom_site_aniso_U_23
_atom_site_aniso_U_13
_atom_site_aniso_U_12
Te4 0.0269(10) 0.0149(9) 0.0244(10) 0.0013(7) 0.0042(7) 0.0021(7)
Te3 0.0441(12) 0.0147(9) 0.0223(10) 0.0006(7) 0.0005(8) -0.0009(8)
Te2 0.0218(10) 0.0284(10) 0.0245(10) 0.0029(8) 0.0016(7) 0.0016(7)
Te1 0.0217(10) 0.0226(10) 0.0279(10) 0.0005(8) 0.0015(7) -0.0043(7)
In1 0.0260(11) 0.0176(10) 0.0225(10) -0.0010(8) 0.0020(8) -0.0009(8)
In2 0.0252(11) 0.0150(9) 0.0183(10) 0.0001(7) 0.0008(8) 0.0004(7)
Co1 0.022(2) 0.0144(18) 0.0258(19) -0.0010(15) 0.0007(15) 0.0008(14)
N1 0.042(16) 0.029(14) 0.032(14) -0.015(11) 0.011(12) 0.004(11)
N2 0.052(18) 0.024(14) 0.032(14) -0.002(11) 0.003(12) 0.000(12)
N3 0.055(18) 0.008(11) 0.043(15) 0.004(11) 0.006(13) 0.009(11)
N5 0.016(12) 0.034(14) 0.030(13) -0.004(11) 0.004(10) -0.013(10)
N8 0.08(2) 0.023(14) 0.041(16) 0.008(12) 0.039(15) -0.006(14)
N7 0.08(3) 0.05(2) 0.07(2) 0.013(17) 0.054(19) 0.018(18)
N6 0.002(11) 0.032(14) 0.057(17) 0.010(12) 0.011(10) -0.002(9)
N4 0.027(14) 0.051(18) 0.035(15) -0.001(13) -0.005(11) 0.010(12)
C1 0.033(19) 0.04(2) 0.05(2) 0.004(17) -0.021(16) 0.009(15)
C6 0.04(2) 0.07(3) 0.020(15) 0.010(16) 0.007(14) 0.005(17)
C5 0.04(2) 0.09(3) 0.009(14) 0.002(16) -0.010(13) -0.001(19)
C8 0.039(18) 0.029(17) 0.029(16) 0.001(13) 0.013(13) -0.005(13)
C7 0.04(2) 0.026(17) 0.06(2) -0.009(15) 0.008(16) 0.009(14)
C2 0.06(2) 0.05(2) 0.025(16) -0.009(16) 0.011(15) -0.020(18)
C4 0.04(2) 0.08(3) 0.05(2) 0.00(2) 0.017(18) -0.01(2)
C3 0.007(15) 0.08(3) 0.08(3) 0.00(2) 0.013(16) 0.034(17)

loop_
_atom_type_symbol
_atom_type_description
_atom_type_scat_dispersion_real
_atom_type_scat_dispersion_imag
_atom_type_scat_source
C C 0.0033 0.0016 'International Tables Vol C Tables 4.2.6.8 and 6.1.1.4'
H H 0.0000 0.0000 'International Tables Vol C Tables 4.2.6.8 and 6.1.1.4'
Co Co 0.3494 0.9721 'International Tables Vol C Tables 4.2.6.8 and 6.1.1.4'
In In -0.7276 1.3100 'International Tables Vol C Tables 4.2.6.8 and 6.1.1.4'
Te Te -0.5308 1.6751 'International Tables Vol C Tables 4.2.6.8 and 6.1.1.4'
N N 0.0061 0.0033 'International Tables Vol C Tables 4.2.6.8 and 6.1.1.4'

loop_
_geom_angle_atom_site_label_1
_geom_angle_atom_site_label_2
_geom_angle_atom_site_label_3
_geom_angle
_geom_angle_site_symmetry_1
_geom_angle_site_symmetry_3
In1 Te4 In2 82.86(7) . .
In2 Te3 In1 84.44(7) . .
In1 Te2 In2 80.78(7) . 4_566
In2 Te1 In1 80.70(7) 4_566 .
Te3 In1 Te2 116.69(9) . .
Te3 In1 Te1 117.59(9) . .
Te2 In1 Te1 96.93(8) . .
Te3 In1 Te4 96.60(8) . .
Te2 In1 Te4 112.42(8) . .
Te1 In1 Te4 117.87(9) . .
Te3 In2 Te1 118.09(9) . 4_565
Te3 In2 Te2 113.33(9) . 4_565
Te1 In2 Te2 96.90(8) 4_565 4_565
Te3 In2 Te4 95.93(7) . .
Te1 In2 Te4 115.43(8) 4_565 .
Te2 In2 Te4 118.67(8) 4_565 .
N4 Co1 N2 93.8(10) . .
N4 Co1 N3 81.6(10) . .
N2 Co1 N3 94.0(11) . .
N4 Co1 N5 92.1(10) . .
N2 Co1 N5 172.2(10) . .
N3 Co1 N5 92.0(10) . .
N4 Co1 N1 93.4(10) . .
N2 Co1 N1 80.6(10) . .
N3 Co1 N1 172.4(10) . .
N5 Co1 N1 93.9(9) . .
N4 Co1 N6 170.3(10) . .
N2 Co1 N6 95.1(10) . .
N3 Co1 N6 93.7(9) . .
N5 Co1 N6 79.5(9) . .
N1 Co1 N6 92.1(9) . .
C1 N1 Co1 108.2(19) . .
C1 N1 H1A 110.1 . .
Co1 N1 H1A 110.1 . .
C1 N1 H1B 110.1 . .
Co1 N1 H1B 110.1 . .
H1A N1 H1B 108.4 . .
C2 N2 Co1 110.1(19) . .
C2 N2 H2A 109.6 . .
Co1 N2 H2A 109.6 . .
C2 N2 H2B 109.6 . .
Co1 N2 H2B 109.6 . .
H2A N2 H2B 108.1 . .
C3 N3 Co1 109.4(17) . .
C3 N3 H3A 109.8 . .
Co1 N3 H3A 109.8 . .
C3 N3 H3B 109.8 . .
Co1 N3 H3B 109.8 . .
H3A N3 H3B 108.2 . .
C5 N5 Co1 109.8(18) . .
C5 N5 H5A 109.7 . .
Co1 N5 H5A 109.7 . .
C5 N5 H5B 109.7 . .
Co1 N5 H5B 109.7 . .
H5A N5 H5B 108.2 . .
C8 N8 H8A 120.0 . .
C8 N8 H8B 120.0 . .
H8A N8 H8B 120.0 . .
C7 N7 H7A 120.0 . .
C7 N7 H7B 120.0 . .
H7A N7 H7B 120.0 . .
C6 N6 Co1 105.8(19) . .
C6 N6 H6A 110.6 . .
Co1 N6 H6A 110.6 . .
C6 N6 H6B 110.6 . .
Co1 N6 H6B 110.6 . .
H6A N6 H6B 108.7 . .
C4 N4 Co1 107(2) . .
C4 N4 H4A 110.3 . .
Co1 N4 H4A 110.3 . .
C4 N4 H4B 110.3 . .
Co1 N4 H4B 110.3 . .
H4A N4 H4B 108.6 . .
N1 C1 C2 110(3) . .
N1 C1 H1C 109.6 . .
C2 C1 H1C 109.6 . .
N1 C1 H1D 109.6 . .
C2 C1 H1D 109.6 . .
H1C C1 H1D 108.2 . .
C5 C6 N6 111(3) . .
C5 C6 H6C 109.3 . .
N6 C6 H6C 109.3 . .
C5 C6 H6D 109.3 . .
N6 C6 H6D 109.3 . .
H6C C6 H6D 108.0 . .
C6 C5 N5 111(3) . .
C6 C5 H5C 109.5 . .
N5 C5 H5C 109.5 . .
C6 C5 H5D 109.5 . .
N5 C5 H5D 109.5 . .
H5C C5 H5D 108.1 . .
N8 C8 C7 110(3) . .
N8 C8 H8C 109.7 . .
C7 C8 H8C 109.7 . .
N8 C8 H8D 109.7 . .
C7 C8 H8D 109.7 . .
H8C C8 H8D 108.2 . .
N7 C7 C8 114(3) . .
N7 C7 H7C 108.8 . .
C8 C7 H7C 108.8 . .
N7 C7 H7D 108.8 . .
C8 C7 H7D 108.8 . .
H7C C7 H7D 107.7 . .
N2 C2 C1 109(3) . .
N2 C2 H2C 109.8 . .
C1 C2 H2C 109.8 . .
N2 C2 H2D 109.8 . .
C1 C2 H2D 109.8 . .
H2C C2 H2D 108.3 . .
C3 C4 N4 114(3) . .
C3 C4 H4C 108.8 . .
N4 C4 H4C 108.8 . .
C3 C4 H4D 108.8 . .
N4 C4 H4D 108.8 . .
H4C C4 H4D 107.7 . .
C4 C3 N3 109(3) . .
C4 C3 H3C 109.9 . .
N3 C3 H3C 109.9 . .
C4 C3 H3D 109.9 . .
N3 C3 H3D 109.9 . .
H3C C3 H3D 108.3 . .

loop_
_geom_bond_atom_site_label_1
_geom_bond_atom_site_label_2
_geom_bond_distance
_geom_bond_site_symmetry_2
Te4 In1 2.807(3) .
Te4 In2 2.847(3) .
Te3 In2 2.778(3) .
Te3 In1 2.789(3) .
Te2 In1 2.790(3) .
Te2 In2 2.794(3) 4_566
Te1 In2 2.793(3) 4_566
Te1 In1 2.796(3) .
In2 Te1 2.793(3) 4_565
In2 Te2 2.794(3) 4_565
Co1 N4 2.14(3) .
Co1 N2 2.14(3) .
Co1 N3 2.15(3) .
Co1 N5 2.16(2) .
Co1 N1 2.19(2) .
Co1 N6 2.19(2) .
N1 C1 1.45(4) .
N1 H1A 0.9100 .
N1 H1B 0.9100 .
N2 C2 1.50(5) .
N2 H2A 0.9100 .
N2 H2B 0.9100 .
N3 C3 1.48(5) .
N3 H3A 0.9100 .
N3 H3B 0.9100 .
N5 C5 1.49(4) .
N5 H5A 0.9100 .
N5 H5B 0.9100 .
N8 C8 1.48(4) .
N8 H8A 0.8700 .
N8 H8B 0.8700 .
N7 C7 1.43(4) .
N7 H7A 0.8700 .
N7 H7B 0.8700 .
N6 C6 1.48(4) .
N6 H6A 0.9100 .
N6 H6B 0.9100 .
N4 C4 1.49(4) .
N4 H4A 0.9100 .
N4 H4B 0.9100 .
C1 C2 1.52(5) .
C1 H1C 0.9800 .
C1 H1D 0.9800 .
C6 C5 1.41(5) .
C6 H6C 0.9800 .
C6 H6D 0.9800 .
C5 H5C 0.9800 .
C5 H5D 0.9800 .
C8 C7 1.56(4) .
C8 H8C 0.9800 .
C8 H8D 0.9800 .
C7 H7C 0.9800 .
C7 H7D 0.9800 .
C2 H2C 0.9800 .
C2 H2D 0.9800 .
C4 C3 1.45(6) .
C4 H4C 0.9800 .
C4 H4D 0.9800 .
C3 H3C 0.9800 .
C3 H3D 0.9800 .

loop_
_geom_torsion_atom_site_label_1
_geom_torsion_atom_site_label_2
_geom_torsion_atom_site_label_3
_geom_torsion_atom_site_label_4
_geom_torsion
_geom_torsion_site_symmetry_1
_geom_torsion_site_symmetry_4
In2 Te3 In1 Te2 122.34(9) . .
In2 Te3 In1 Te1 -123.13(9) . .
In2 Te3 In1 Te4 3.13(8) . .
In2 Te2 In1 Te3 109.34(9) 4_566 .
In2 Te2 In1 Te1 -16.35(8) 4_566 .
In2 Te2 In1 Te4 -140.38(9) 4_566 .
In2 Te1 In1 Te3 -108.68(9) 4_566 .
In2 Te1 In1 Te2 16.36(8) 4_566 .
In2 Te1 In1 Te4 136.29(9) 4_566 .
In2 Te4 In1 Te3 -3.07(8) . .
In2 Te4 In1 Te2 -125.54(9) . .
In2 Te4 In1 Te1 123.00(9) . .
In1 Te3 In2 Te1 119.92(9) . 4_565
In1 Te3 In2 Te2 -127.84(9) . 4_565
In1 Te3 In2 Te4 -3.09(8) . .
In1 Te4 In2 Te3 3.08(8) . .
In1 Te4 In2 Te1 -121.92(9) . 4_565
In1 Te4 In2 Te2 123.78(9) . 4_565
N4 Co1 N1 C1 -75(2) . .
N2 Co1 N1 C1 18(2) . .
N5 Co1 N1 C1 -167(2) . .
N6 Co1 N1 C1 113(2) . .
N4 Co1 N2 C2 102(2) . .
N3 Co1 N2 C2 -176(2) . .
N1 Co1 N2 C2 10(2) . .
N6 Co1 N2 C2 -82(2) . .
N4 Co1 N3 C3 13(2) . .
N2 Co1 N3 C3 -80(2) . .
N5 Co1 N3 C3 105(2) . .
N6 Co1 N3 C3 -176(2) . .
N4 Co1 N5 C5 170(2) . .
N3 Co1 N5 C5 89(2) . .
N1 Co1 N5 C5 -96(2) . .
N6 Co1 N5 C5 -5(2) . .
N2 Co1 N6 C6 153.4(19) . .
N3 Co1 N6 C6 -112.2(19) . .
N5 Co1 N6 C6 -20.9(18) . .
N1 Co1 N6 C6 72.7(19) . .
N2 Co1 N4 C4 106(2) . .
N3 Co1 N4 C4 12(2) . .
N5 Co1 N4 C4 -80(2) . .
N1 Co1 N4 C4 -174(2) . .
Co1 N1 C1 C2 -43(3) . .
Co1 N6 C6 C5 46(3) . .
N6 C6 C5 N5 -53(4) . .
Co1 N5 C5 C6 32(4) . .
N8 C8 C7 N7 176(3) . .
Co1 N2 C2 C1 -35(3) . .
N1 C1 C2 N2 53(4) . .
Co1 N4 C4 C3 -38(4) . .
N4 C4 C3 N3 51(4) . .
Co1 N3 C3 C4 -36(3) . .
